data_9015751
loop_
_publ_author_name
'Bououdina, M.'
'Soubeyroux, J.'
'Fruchart, D.'
'de Rango, P.'

_publ_section_title
;
 Structural studies of Laves phases Zr (Cr1-x Nix)2 with 0 < x < 0.4 and
 their hydrides
 _cod_database_code 1008801
;
_journal_name_full 'Journal of Alloys and Compounds'
_journal_page_first 82
_journal_page_last 90
_journal_volume 257
_journal_year 1997
_chemical_formula_sum 'Cr2.488 D6.6 Ni1.512 Zr2'
_space_group_IT_number 194
_symmetry_space_group_name_Hall '-P 6c 2c'
_symmetry_space_group_name_H-M 'P 63/m m c'
_cell_angle_alpha 90
_cell_angle_beta 90
_cell_angle_gamma 120
_cell_length_a 5.343
_cell_length_b 5.343
_cell_length_c 8.750
_cell_formula_units_Z 2
_cell_volume 216.326
_database_code_amcsd 0016673
_exptl_crystal_density_diffrn 6.353
_cod_duplicate_entry 1008801
_cod_original_formula_sum 'Zr2 (Cr2.488 Ni1.512) D6.6'
_cod_database_code 9015751
_amcsd_formula_title 'Cr1.244 D3.3 Ni0.756 Zr'

loop_
_space_group_symop_operation_xyz
x,y,z
-x,-x+y,1/2+z
x,x-y,1/2-z
-x+y,-x,1/2-z
x-y,x,1/2+z
-y,-x,z
y,x,-z
y,-x+y,-z
-y,x-y,z
x-y,-y,1/2+z
-x+y,y,1/2-z
x,y,1/2-z
-x,-y,1/2+z
x,x-y,z
-x,-x+y,-z
x-y,x,-z
-x+y,-x,z
y,x,1/2+z
-y,-x,1/2-z
-y,x-y,1/2-z
y,-x+y,1/2+z
-x+y,y,z
x-y,-y,-z
-x,-y,-z

loop_
_atom_site_label
_atom_site_fract_x
_atom_site_fract_y
_atom_site_fract_z
_atom_site_occupancy
Zr1 0.33333 0.66667 0.43230 1.00000
Cr1 0.00000 0.00000 0.00000 0.58000
Ni1 0.00000 0.00000 0.00000 0.42000
Cr2 0.84400 0.68800 0.25000 0.63600
Ni2 0.84400 0.68800 0.25000 0.36400
D1 0.04500 0.33333 0.55700 0.24500
D2 0.46100 0.92200 0.62600 0.30700
D3 0.45900 0.91800 0.25000 0.60600

loop_
_cod_related_entry_id
_cod_related_entry_database
_cod_related_entry_code
1 AMCSD 0016673
